data_4505115
loop_
_publ_author_name
'Sumby, Christopher J.'
'Hardie, Michaele J.'

_publ_section_title
;
 Disentangling Disorder in the Three-Dimensional Coordination Network of
 {Ag3[Tris(2-pyridylmethyl)cyclotriguaiacylene]2}(PF6)3
;
_journal_issue 4
_journal_name_full 'Crystal Growth &amp; Design'
_journal_page_first 1321
_journal_paper_doi 10.1021/cg050061e
_journal_volume 5
_journal_year 2005
_chemical_formula_sum 'C42 H39 Ag1.5 F9 N3 O6 P1.5'
_chemical_formula_weight 1061.02
_chemical_name_common 'silver tris(2-pyridylmethyl)cyclotriguaiacylene hexafluorophosphine'
_chemical_name_systematic
; 
 ? 
;
_space_group_IT_number 219
_symmetry_cell_setting cubic
_symmetry_space_group_name_Hall 'F -4a 2 3'
_symmetry_space_group_name_H-M 'F -4 3 c'
_atom_sites_solution_hydrogens geom
_atom_sites_solution_primary direct
_atom_sites_solution_secondary difmap
_audit_creation_method SHELXL-97
_cell_angle_alpha 90.00
_cell_angle_beta 90.00
_cell_angle_gamma 90.00
_cell_formula_units_Z 32
_cell_length_a 35.800(4)
_cell_length_b 35.800(4)
_cell_length_c 35.800(4)
_cell_measurement_temperature 173(2)
_cell_volume 45883(9)
_computing_structure_refinement 'SHELXL-97 (Sheldrick, 1997)'
_computing_structure_solution 'SHELXS-97 (Sheldrick, 1990)'
_diffrn_ambient_temperature 173(2)
_diffrn_measured_fraction_theta_full 0.975
_diffrn_measured_fraction_theta_max 0.975
_diffrn_measurement_device_type CCD
_diffrn_measurement_method 'phi and omega scans'
_diffrn_radiation_monochromator graphite
_diffrn_radiation_source 'fine-focus sealed tube'
_diffrn_radiation_type MoK\a
_diffrn_radiation_wavelength 0.71073
_diffrn_reflns_av_R_equivalents 0.0832
_diffrn_reflns_av_sigmaI/netI 0.0594
_diffrn_reflns_limit_h_max 36
_diffrn_reflns_limit_h_min -34
_diffrn_reflns_limit_k_max 33
_diffrn_reflns_limit_k_min -37
_diffrn_reflns_limit_l_max 13
_diffrn_reflns_limit_l_min -33
_diffrn_reflns_number 10409
_diffrn_reflns_theta_full 21.70
_diffrn_reflns_theta_max 21.70
_diffrn_reflns_theta_min 3.37
_exptl_absorpt_coefficient_mu 0.626
_exptl_absorpt_correction_type multi-scan
_exptl_crystal_colour colourless
_exptl_crystal_density_diffrn 1.229
_exptl_crystal_density_method 'not measured'
_exptl_crystal_description block
_exptl_crystal_F_000 17088
_exptl_crystal_size_max 0.23
_exptl_crystal_size_mid 0.21
_exptl_crystal_size_min 0.18
_refine_diff_density_max 1.015
_refine_diff_density_min -0.516
_refine_diff_density_rms 0.142
_refine_ls_abs_structure_details 'Flack H D (1983), Acta Cryst. A39, 876-881'
_refine_ls_abs_structure_Flack 0.1(2)
_refine_ls_extinction_method none
_refine_ls_goodness_of_fit_ref 2.748
_refine_ls_hydrogen_treatment mixed
_refine_ls_matrix_type full
_refine_ls_number_parameters 249
_refine_ls_number_reflns 2232
_refine_ls_number_restraints 105
_refine_ls_restrained_S_all 2.705
_refine_ls_R_factor_all 0.2193
_refine_ls_R_factor_gt 0.1574
_refine_ls_shift/su_max 0.733
_refine_ls_shift/su_mean 0.122
_refine_ls_structure_factor_coef Fsqd
_refine_ls_weighting_details 'calc w=1/[\s^2^(Fo^2^)+(0.1000P)^2^+0.0000P] where P=(Fo^2^+2Fc^2^)/3'
_refine_ls_weighting_scheme calc
_refine_ls_wR_factor_gt 0.3641
_refine_ls_wR_factor_ref 0.4178
_reflns_number_gt 1465
_reflns_number_total 2232
_reflns_threshold_expression >2sigma(I)
_cod_data_source_file cg050061esi20050218_053153.cif
_cod_data_source_block c:\
_cod_depositor_comments
;
The following automatic conversions were performed:

'_exptl_absorpt_correction_type' value 'multiscan' changed to
'multi-scan' according to
/home/saulius/struct/CIF-dictionaries/cif_core.dic dictionary named
'cif_core.dic' version 2.4.1 from 2010-06-29.

Automatic conversion script
Id: cif_fix_values 1715 2011-07-08 13:25:40Z adriana 
;
_cod_original_sg_symbol_H-M F-43c
_cod_original_formula_sum 'C42 H39 Ag1.50 F9 N3 O6 P1.50'
_cod_database_code 4505115

loop_
_symmetry_equiv_pos_as_xyz
'x, y, z'
'y, -x, -z+1/2'
'-x, -y, z'
'-y, x, -z+1/2'
'-x, z, -y+1/2'
'x, -y, -z'
'-x, -z, y+1/2'
'-z, -y, x+1/2'
'-x, y, -z'
'z, -y, -x+1/2'
'z, x, y'
'y, z, x'
'-y, -z, x'
'z, -x, -y'
'-y, z, -x'
'-z, -x, y'
'-z, x, -y'
'y, -z, -x'
'-y, -x, z+1/2'
'y, x, z+1/2'
'x, -z, -y+1/2'
'x, z, y+1/2'
'-z, y, -x+1/2'
'z, y, x+1/2'
'x, y+1/2, z+1/2'
'y, -x+1/2, -z+1'
'-x, -y+1/2, z+1/2'
'-y, x+1/2, -z+1'
'-x, z+1/2, -y+1'
'x, -y+1/2, -z+1/2'
'-x, -z+1/2, y+1'
'-z, -y+1/2, x+1'
'-x, y+1/2, -z+1/2'
'z, -y+1/2, -x+1'
'z, x+1/2, y+1/2'
'y, z+1/2, x+1/2'
'-y, -z+1/2, x+1/2'
'z, -x+1/2, -y+1/2'
'-y, z+1/2, -x+1/2'
'-z, -x+1/2, y+1/2'
'-z, x+1/2, -y+1/2'
'y, -z+1/2, -x+1/2'
'-y, -x+1/2, z+1'
'y, x+1/2, z+1'
'x, -z+1/2, -y+1'
'x, z+1/2, y+1'
'-z, y+1/2, -x+1'
'z, y+1/2, x+1'
'x+1/2, y, z+1/2'
'y+1/2, -x, -z+1'
'-x+1/2, -y, z+1/2'
'-y+1/2, x, -z+1'
'-x+1/2, z, -y+1'
'x+1/2, -y, -z+1/2'
'-x+1/2, -z, y+1'
'-z+1/2, -y, x+1'
'-x+1/2, y, -z+1/2'
'z+1/2, -y, -x+1'
'z+1/2, x, y+1/2'
'y+1/2, z, x+1/2'
'-y+1/2, -z, x+1/2'
'z+1/2, -x, -y+1/2'
'-y+1/2, z, -x+1/2'
'-z+1/2, -x, y+1/2'
'-z+1/2, x, -y+1/2'
'y+1/2, -z, -x+1/2'
'-y+1/2, -x, z+1'
'y+1/2, x, z+1'
'x+1/2, -z, -y+1'
'x+1/2, z, y+1'
'-z+1/2, y, -x+1'
'z+1/2, y, x+1'
'x+1/2, y+1/2, z'
'y+1/2, -x+1/2, -z+1/2'
'-x+1/2, -y+1/2, z'
'-y+1/2, x+1/2, -z+1/2'
'-x+1/2, z+1/2, -y+1/2'
'x+1/2, -y+1/2, -z'
'-x+1/2, -z+1/2, y+1/2'
'-z+1/2, -y+1/2, x+1/2'
'-x+1/2, y+1/2, -z'
'z+1/2, -y+1/2, -x+1/2'
'z+1/2, x+1/2, y'
'y+1/2, z+1/2, x'
'-y+1/2, -z+1/2, x'
'z+1/2, -x+1/2, -y'
'-y+1/2, z+1/2, -x'
'-z+1/2, -x+1/2, y'
'-z+1/2, x+1/2, -y'
'y+1/2, -z+1/2, -x'
'-y+1/2, -x+1/2, z+1/2'
'y+1/2, x+1/2, z+1/2'
'x+1/2, -z+1/2, -y+1/2'
'x+1/2, z+1/2, y+1/2'
'-z+1/2, y+1/2, -x+1/2'
'z+1/2, y+1/2, x+1/2'

loop_
_atom_site_label
_atom_site_type_symbol
_atom_site_fract_x
_atom_site_fract_y
_atom_site_fract_z
_atom_site_U_iso_or_equiv
_atom_site_adp_type
_atom_site_occupancy
_atom_site_symmetry_multiplicity
_atom_site_calc_flag
_atom_site_refinement_flags
_atom_site_disorder_assembly
_atom_site_disorder_group
Ag1 Ag 0.74893(17) 0.07900(10) 0.92139(11) 0.1187(16) Uani 0.50 1 d P . .
C1 C 0.59597(15) 0.05811(15) 0.9828(2) 0.065(4) Uani 1 1 d G . .
C2 C 0.62549(15) 0.07660(17) 0.9999(2) 0.057(4) Uani 1 1 d G . .
H2 H 0.6207 0.0965 1.0168 0.068 Uiso 1 1 calc R . .
C3 C 0.66206(15) 0.0659(2) 0.9924(3) 0.124(11) Uani 1 1 d G . .
C4 C 0.66911(18) 0.0368(2) 0.9678(3) 0.066(4) Uani 1 1 d G . .
C5 C 0.6396(2) 0.0183(2) 0.9506(2) 0.064(4) Uani 1 1 d G . .
H5 H 0.6444 -0.0017 0.9338 0.077 Uiso 1 1 calc R . .
C6 C 0.6030(2) 0.0289(2) 0.9581(2) 0.052(4) Uani 1 1 d G . .
C21 C 0.55802(15) 0.0718(2) 1.0018(3) 0.046(3) Uani 1 1 d G . .
H21A H 0.5628 0.0836 1.0264 0.055 Uiso 1 1 calc R . .
H21B H 0.5403 0.0509 1.0051 0.055 Uiso 1 1 calc R . .
C22 C 0.6915(2) 0.1209(4) 1.0216(6) 0.175(18) Uani 1 1 d G . .
H22A H 0.6753 0.1375 1.0072 0.262 Uiso 1 1 calc R . .
H22B H 0.7164 0.1321 1.0238 0.262 Uiso 1 1 calc R . .
H22C H 0.6810 0.1172 1.0466 0.262 Uiso 1 1 calc R . .
O23 O 0.6945(2) 0.0851(3) 1.0027(5) 0.082(4) Uani 1 1 d . . .
O24 O 0.7061(3) 0.0278(4) 0.9596(4) 0.086(4) Uani 1 1 d . B .
C25 C 0.7147(3) -0.0050(5) 0.9406(4) 0.067(5) Uani 1 1 d U . .
H25A H 0.6974 -0.0251 0.9486 0.080 Uiso 1 1 calc R A 1
H25B H 0.7404 -0.0129 0.9470 0.080 Uiso 1 1 calc R A 1
C32 C 0.7119(11) -0.0003(11) 0.9012(15) 0.064(12) Uani 0.50 1 d PDU B 1
N31 N 0.7234(10) 0.0338(11) 0.8839(7) 0.079(9) Uani 0.50 1 d PDU B 1
C36 C 0.7271(13) 0.0333(16) 0.8460(9) 0.106(12) Uani 0.50 1 d PDU B 1
H36 H 0.7347 0.0555 0.8335 0.127 Uiso 0.50 1 calc PR B 1
C35 C 0.7197(13) -0.0002(14) 0.8240(15) 0.088(12) Uani 0.50 1 d PDU B 1
H35 H 0.7232 0.0015 0.7978 0.106 Uiso 0.50 1 calc PR B 1
C34 C 0.7080(12) -0.0341(13) 0.8379(12) 0.098(11) Uani 0.50 1 d PDU B 1
H34 H 0.7029 -0.0557 0.8235 0.118 Uiso 0.50 1 calc PR B 1
C33 C 0.7049(10) -0.0315(10) 0.8783(10) 0.068(9) Uani 0.50 1 d PDU B 1
H33 H 0.6971 -0.0536 0.8907 0.082 Uiso 0.50 1 calc PR B 1
P40 P 0.6154(6) 0.1154(6) 0.8846(6) 0.25(2) Uani 0.67 3 d SPD . .
F41 F 0.6334(10) 0.1037(10) 0.8453(8) 0.212(15) Uani 0.67 1 d PD . .
F42 F 0.6203(10) 0.0797(8) 0.9105(9) 0.190(12) Uani 0.67 1 d PD . .
P50 P 0.6149(3) 0.1149(3) 1.1149(3) 0.112(8) Uani 0.50 3 d SPD . .
F51 F 0.6013(9) 0.1312(9) 1.0769(6) 0.137(9) Uiso 0.50 1 d PD . .
F52 F 0.5848(13) 0.1438(13) 1.1298(17) 0.23(2) Uiso 0.50 1 d PD . .
P60 P 0.7500 -0.0981(10) 0.7500 0.104(10) Uani 0.22 2 d SPD . .
F61 F 0.7500 -0.0535(11) 0.7500 0.146(18) Uiso 0.33 2 d SPD . .
F62 F 0.7681(15) -0.0949(16) 0.7915(8) 0.077(16) Uiso 0.17 1 d PD . .
F63 F 0.7864(15) -0.093(3) 0.724(2) 0.13(3) Uiso 0.17 1 d PD . .
F64 F 0.7500 -0.1429(12) 0.7500 0.23(4) Uiso 0.33 2 d SPD . .
C32B C 0.7152(9) -0.0034(13) 0.8982(16) 0.076(14) Uani 0.50 1 d PDU B 2
C31B C 0.7041(9) 0.0249(14) 0.8723(11) 0.102(13) Uani 0.50 1 d PDU B 2
H31B H 0.6949 0.0483 0.8808 0.123 Uiso 0.50 1 calc PR B 2
C36B C 0.7073(9) 0.0173(17) 0.8342(12) 0.108(13) Uani 0.50 1 d PDU B 2
H36B H 0.6995 0.0358 0.8168 0.129 Uiso 0.50 1 calc PR B 2
C35B C 0.7213(12) -0.0162(17) 0.8206(16) 0.109(15) Uani 0.50 1 d PDU B 2
H35B H 0.7241 -0.0211 0.7947 0.131 Uiso 0.50 1 calc PR B 2
C34B C 0.7306(9) -0.0408(16) 0.8467(10) 0.106(12) Uani 0.50 1 d PDU B 2
H34B H 0.7402 -0.0639 0.8380 0.127 Uiso 0.50 1 calc PR B 2
N33B N 0.7282(9) -0.0371(12) 0.8838(10) 0.098(11) Uani 0.50 1 d PDU . 2

loop_
_atom_site_aniso_label
_atom_site_aniso_U_11
_atom_site_aniso_U_22
_atom_site_aniso_U_33
_atom_site_aniso_U_23
_atom_site_aniso_U_13
_atom_site_aniso_U_12
Ag1 0.166(3) 0.081(3) 0.109(3) 0.0194(16) -0.034(3) -0.021(3)
C1 0.076(11) 0.039(8) 0.080(11) -0.002(7) 0.001(9) -0.015(8)
C2 0.072(9) 0.034(6) 0.065(8) -0.012(8) -0.040(9) 0.006(6)
C3 0.043(10) 0.042(9) 0.29(3) 0.064(16) -0.017(15) 0.000(7)
C4 0.061(11) 0.053(10) 0.084(12) 0.008(8) 0.001(9) 0.026(8)
C5 0.045(9) 0.099(12) 0.048(9) -0.012(8) 0.008(7) 0.014(8)
C6 0.073(10) 0.051(9) 0.033(7) 0.014(6) 0.000(7) 0.003(7)
C21 0.024(6) 0.046(7) 0.067(8) 0.003(8) -0.027(8) -0.002(5)
C22 0.052(12) 0.105(18) 0.37(5) -0.12(2) 0.011(18) 0.001(11)
O23 0.044(6) 0.062(6) 0.139(10) 0.033(8) -0.010(8) -0.008(4)
O24 0.048(6) 0.103(10) 0.107(9) 0.035(8) 0.010(6) 0.002(6)
C25 0.026(7) 0.092(12) 0.081(11) -0.043(10) -0.013(6) 0.041(8)
C32 0.06(2) 0.08(2) 0.05(2) -0.03(2) 0.00(2) 0.03(2)
N31 0.08(2) 0.13(2) 0.024(14) -0.008(15) -0.010(14) 0.011(18)
C36 0.10(2) 0.16(3) 0.06(2) 0.03(2) -0.048(19) 0.01(2)
C35 0.09(2) 0.12(3) 0.05(2) 0.02(2) 0.01(2) 0.04(3)
C34 0.09(2) 0.11(2) 0.09(2) 0.02(2) 0.01(2) 0.01(2)
C33 0.06(2) 0.07(2) 0.07(2) 0.015(17) 0.006(18) 0.003(18)
P40 0.25(2) 0.25(2) 0.25(2) -0.15(3) -0.15(3) 0.15(3)
F41 0.29(4) 0.17(2) 0.17(3) -0.06(2) 0.12(3) -0.05(2)
F42 0.20(3) 0.19(3) 0.18(2) 0.03(2) -0.03(2) 0.01(2)
P50 0.112(8) 0.112(8) 0.112(8) -0.029(7) -0.029(7) -0.029(7)
P60 0.07(2) 0.14(3) 0.10(3) 0.000 -0.04(2) 0.000
C32B 0.012(17) 0.16(3) 0.05(2) -0.04(3) -0.009(18) 0.03(2)
C31B 0.027(17) 0.20(3) 0.08(2) -0.02(2) -0.033(17) 0.03(2)
C36B 0.034(18) 0.21(4) 0.08(2) 0.02(3) -0.026(18) 0.02(2)
C35B 0.08(2) 0.21(4) 0.05(2) -0.01(3) -0.02(2) 0.01(3)
C34B 0.056(19) 0.19(3) 0.07(2) -0.03(2) -0.013(18) 0.06(2)
N33B 0.055(17) 0.15(3) 0.09(2) -0.058(19) -0.024(16) 0.007(19)

loop_
_atom_type_symbol
_atom_type_description
_atom_type_scat_dispersion_real
_atom_type_scat_dispersion_imag
_atom_type_scat_source
C C 0.0033 0.0016 'International Tables Vol C Tables 4.2.6.8 and 6.1.1.4'
H H 0.0000 0.0000 'International Tables Vol C Tables 4.2.6.8 and 6.1.1.4'
N N 0.0061 0.0033 'International Tables Vol C Tables 4.2.6.8 and 6.1.1.4'
O O 0.0106 0.0060 'International Tables Vol C Tables 4.2.6.8 and 6.1.1.4'
F F 0.0171 0.0103 'International Tables Vol C Tables 4.2.6.8 and 6.1.1.4'
P P 0.1023 0.0942 'International Tables Vol C Tables 4.2.6.8 and 6.1.1.4'
Ag Ag -0.8971 1.1015 'International Tables Vol C Tables 4.2.6.8 and 6.1.1.4'

loop_
_geom_angle_atom_site_label_1
_geom_angle_atom_site_label_2
_geom_angle_atom_site_label_3
_geom_angle
_geom_angle_site_symmetry_1
_geom_angle_site_symmetry_3
N33B Ag1 N31 172.1(10) 55_665 .
C2 C1 C6 120.0 . .
C2 C1 C21 108.1 . .
C6 C1 C21 131.0 . .
C3 C2 C1 120.0 . .
C2 C3 C4 120.0 . .
C2 C3 O23 126.6(7) . .
C4 C3 O23 112.6(7) . .
C5 C4 C3 120.0 . .
C5 C4 O24 121.3(8) . .
C3 C4 O24 118.6(8) . .
C4 C5 C6 120.0 . .
C5 C6 C1 120.0 . .
C5 C6 C21 112.4(5) . 66_566
C1 C6 C21 126.4(4) . 66_566
C1 C21 C6 102.6(2) . 89_646
C3 O23 C22 119.7(9) . .
C25 O24 C4 120.5(12) . .
O24 C25 C32 111(2) . .
O24 C25 C32B 117(2) . .
C32 C25 C32B 7(3) . .
N31 C32 C33 118(4) . .
N31 C32 C25 121(3) . .
C33 C32 C25 120(3) . .
C36 N31 C32 117(4) . .
C36 N31 Ag1 124(3) . .
C32 N31 Ag1 118(3) . .
N31 C36 C35 122(4) . .
C34 C35 C36 126(5) . .
C35 C34 C33 109(4) . .
C32 C33 C34 128(4) . .
F42 P40 F42 72(2) 89_646 66_566
F42 P40 F42 72(2) 89_646 .
F42 P40 F42 72(2) 66_566 .
F42 P40 F41 166(2) 89_646 .
F42 P40 F41 94.2(18) 66_566 .
F42 P40 F41 105(2) . .
F42 P40 F41 94.2(18) 89_646 66_566
F42 P40 F41 105(2) 66_566 66_566
F42 P40 F41 166(2) . 66_566
F41 P40 F41 89(2) . 66_566
F42 P40 F41 105(2) 89_646 89_646
F42 P40 F41 166(2) 66_566 89_646
F42 P40 F41 94.4(18) . 89_646
F41 P40 F41 89(2) . 89_646
F41 P40 F41 89(2) 66_566 89_646
F51 P50 F51 99.8(18) 83_446 .
F51 P50 F51 99.8(18) 83_446 60_545
F51 P50 F51 99.8(18) . 60_545
F51 P50 F52 81(3) 83_446 83_446
F51 P50 F52 158(2) . 83_446
F51 P50 F52 59(2) 60_545 83_446
F51 P50 F52 59(2) 83_446 .
F51 P50 F52 81(3) . .
F51 P50 F52 158(2) 60_545 .
F52 P50 F52 116.8(14) 83_446 .
F51 P50 F52 158(2) 83_446 60_545
F51 P50 F52 59(2) . 60_545
F51 P50 F52 81(3) 60_545 60_545
F52 P50 F52 116.8(14) 83_446 60_545
F52 P50 F52 116.8(14) . 60_545
P50 F51 F52 61.4(15) . 60_545
F51 F52 P50 59.5(13) 83_446 .
F61 P60 F64 180.000(5) . .
F61 P60 F63 84(4) . 57_656
F64 P60 F63 96(4) . 57_656
F61 P60 F63 84(4) . .
F64 P60 F63 96(4) . .
F63 P60 F63 168(7) 57_656 .
F61 P60 F62 86(2) . 57_656
F64 P60 F62 94(2) . 57_656
F63 P60 F62 101(4) 57_656 57_656
F63 P60 F62 78(4) . 57_656
F61 P60 F62 86(2) . .
F64 P60 F62 94(2) . .
F63 P60 F62 78(4) 57_656 .
F63 P60 F62 101(4) . .
F62 P60 F62 172(5) 57_656 .
N33B C32B C31B 118(5) . .
N33B C32B C25 110(4) . .
C31B C32B C25 132(4) . .
C36B C31B C32B 118(5) . .
C35B C36B C31B 123(5) . .
C34B C35B C36B 115(5) . .
C35B C34B N33B 128(5) . .
C34B N33B C32B 118(5) . .
C34B N33B Ag1 121(3) . 53_645
C32B N33B Ag1 120(3) . 53_645

loop_
_geom_bond_atom_site_label_1
_geom_bond_atom_site_label_2
_geom_bond_distance
_geom_bond_site_symmetry_2
Ag1 N33B 2.16(4) 55_665
Ag1 N31 2.29(4) .
C1 C2 1.3900 .
C1 C6 1.3900 .
C1 C21 1.5977 .
C2 C3 1.3900 .
C3 C4 1.3900 .
C3 O23 1.398(11) .
C4 C5 1.3900 .
C4 O24 1.393(13) .
C5 C6 1.3900 .
C6 C21 1.672(15) 66_566
C21 C6 1.672(15) 89_646
C22 O23 1.452(16) .
O24 C25 1.39(2) .
C25 C32 1.42(6) .
C25 C32B 1.52(6) .
C32 N31 1.43(4) .
C32 C33 1.41(4) .
N31 C36 1.37(4) .
C36 C35 1.46(4) .
C35 C34 1.37(4) .
C34 C33 1.45(4) .
P40 F42 1.585(18) 89_646
P40 F42 1.586(19) 66_566
P40 F42 1.583(18) .
P40 F41 1.604(18) .
P40 F41 1.606(18) 66_566
P40 F41 1.603(18) 89_646
P50 F51 1.558(18) 83_446
P50 F51 1.558(18) .
P50 F51 1.558(18) 60_545
P50 F52 1.587(19) 83_446
P50 F52 1.59(2) .
P50 F52 1.59(2) 60_545
F51 F52 1.55(5) 60_545
F52 F51 1.55(5) 83_446
P60 F61 1.60(2) .
P60 F64 1.60(2) .
P60 F63 1.61(2) 57_656
P60 F63 1.61(2) .
P60 F62 1.62(2) 57_656
P60 F62 1.62(2) .
C32B N33B 1.39(4) .
C32B C31B 1.43(4) .
C31B C36B 1.40(4) .
C36B C35B 1.39(4) .
C35B C34B 1.33(4) .
C34B N33B 1.34(4) .
N33B Ag1 2.16(4) 53_645
